data_7235617
loop_
_publ_author_name
'Naveen, Naveen'
'Babu, Srinivasarao Arulananda'
'Kaur, Gurpreet'
'Aslam, Nayyar Ahmad'
'Karanam, Maheswararao'

_publ_section_title
;
 Glaser--Eglinton--Hay sp--sp coupling and macrocyclization: construction
 of a new class of polyether macrocycles having a 1,3-diyne unit
;
_journal_issue 36
_journal_name_full 'RSC Adv.'
_journal_page_first 18904
_journal_paper_doi 10.1039/C4RA02174F
_journal_volume 4
_journal_year 2014
_chemical_formula_sum 'C26 H28 O6'
_chemical_formula_weight 436.48
_space_group_crystal_system orthorhombic
_space_group_IT_number 60
_space_group_name_Hall '-P 2n 2ab'
_space_group_name_H-M_alt 'P b c n'
_atom_sites_solution_hydrogens geom
_audit_creation_date 2014-04-03T17:38:51-00:00
_audit_creation_method 'WinGX routine CIF_UPDATE'
_cell_angle_alpha 90
_cell_angle_beta 90
_cell_angle_gamma 90
_cell_formula_units_Z 4
_cell_length_a 18.8390(8)
_cell_length_b 13.5066(6)
_cell_length_c 9.0088(3)
_cell_measurement_temperature 298(2)
_cell_measurement_theta_max 21.38
_cell_measurement_theta_min 2.93
_cell_volume 2292.30(16)
_computing_structure_refinement 'SHELXL-2013 (Sheldrick, 2013)'
_diffrn_ambient_temperature 298(2)
_diffrn_measured_fraction_theta_full 0.978
_diffrn_measured_fraction_theta_max 1
_diffrn_radiation_type MoK\a
_diffrn_radiation_wavelength 0.71073
_diffrn_reflns_av_R_equivalents 0.069
_diffrn_reflns_Laue_measured_fraction_full 0.978
_diffrn_reflns_Laue_measured_fraction_max 1
_diffrn_reflns_limit_h_max 22
_diffrn_reflns_limit_h_min -22
_diffrn_reflns_limit_k_max 13
_diffrn_reflns_limit_k_min -16
_diffrn_reflns_limit_l_max 7
_diffrn_reflns_limit_l_min -10
_diffrn_reflns_number 9702
_diffrn_reflns_point_group_measured_fraction_full 0.978
_diffrn_reflns_point_group_measured_fraction_max 1
_diffrn_reflns_theta_full 25.242
_diffrn_reflns_theta_max 25.024
_diffrn_reflns_theta_min 1.855
_exptl_absorpt_coefficient_mu 0.089
_exptl_absorpt_correction_T_max 0.7462
_exptl_absorpt_correction_T_min 0.6072
_exptl_absorpt_correction_type multi-scan
_exptl_absorpt_process_details
;
        SADABS-2008/1 (Bruker,2008) was used for absorption correction.
        wR2(int) was 0.0970 before and 0.0839 after correction.
        The Ratio of minimum to maximum transmission is 0.8137.
        The \l/2 correction factor is 0.0015.
;
_exptl_crystal_density_diffrn 1.265
_exptl_crystal_F_000 928
_exptl_crystal_size_max 0.3
_exptl_crystal_size_mid 0.3
_exptl_crystal_size_min 0.2
_refine_diff_density_max 0.298
_refine_diff_density_min -0.374
_refine_diff_density_rms 0.042
_refine_ls_extinction_method none
_refine_ls_goodness_of_fit_ref 1.065
_refine_ls_hydrogen_treatment constr
_refine_ls_matrix_type full
_refine_ls_number_parameters 158
_refine_ls_number_reflns 2031
_refine_ls_number_restraints 6
_refine_ls_restrained_S_all 1.149
_refine_ls_R_factor_all 0.085
_refine_ls_R_factor_gt 0.0567
_refine_ls_shift/su_max 0.002
_refine_ls_shift/su_mean 0
_refine_ls_structure_factor_coef Fsqd
_refine_ls_weighting_details 'w=1/[\s^2^(Fo^2^)+(0.0806P)^2^+0.6957P] where P=(Fo^2^+2Fc^2^)/3'
_refine_ls_weighting_scheme calc
_refine_ls_wR_factor_gt 0.1564
_refine_ls_wR_factor_ref 0.177
_reflns_number_gt 1357
_reflns_number_total 2031
_reflns_threshold_expression 'I > 2\s(I)'
_cod_data_source_file c4ra02174f2.cif
_cod_data_source_block 6c
_cod_database_code 7235617

loop_
_symmetry_equiv_pos_as_xyz
'x, y, z'
'x+1/2, -y+1/2, -z'
'-x, y, -z+1/2'
'-x+1/2, -y+1/2, z+1/2'
'-x, -y, -z'
'-x-1/2, y-1/2, z'
'x, -y, z-1/2'
'x-1/2, y-1/2, -z-1/2'

loop_
_atom_site_label
_atom_site_type_symbol
_atom_site_fract_x
_atom_site_fract_y
_atom_site_fract_z
_atom_site_U_iso_or_equiv
_atom_site_adp_type
_atom_site_occupancy
_atom_site_calc_flag
_atom_site_disorder_assembly
_atom_site_disorder_group
O1 O 0.31027(9) 0.78441(13) 0.48854(18) 0.0605(5) Uani 1 d . .
O2 O 0.28320(9) 0.92408(13) 0.2234(2) 0.0617(5) Uani 1 d . .
O3A O 0.4100(7) 1.0513(17) 0.213(2) 0.098(4) Uani 0.663(15) d A 1
O3B O 0.4014(14) 1.071(4) 0.208(4) 0.098(4) Uani 0.337(15) d A 2
C1 C 0.37143(14) 0.7241(2) 0.5050(3) 0.0678(8) Uani 1 d . .
H1A H 0.3568 0.6553 0.5051 0.081 Uiso 1 calc . .
H1B H 0.3929 0.738 0.6006 0.081 Uiso 1 calc . .
C2 C 0.42547(15) 0.7382(2) 0.3881(3) 0.0605(7) Uani 1 d . .
C3 C 0.47240(15) 0.7429(2) 0.3007(3) 0.0590(7) Uani 1 d . .
C4 C 0.26356(15) 0.7510(2) 0.3745(3) 0.0619(7) Uani 1 d . .
H4A H 0.2441 0.6868 0.4003 0.074 Uiso 1 calc . .
H4B H 0.2891 0.7446 0.2815 0.074 Uiso 1 calc . .
C5 C 0.20505(13) 0.82539(19) 0.3588(3) 0.0531(6) Uani 1 d . .
C6 C 0.13927(15) 0.8097(2) 0.4204(3) 0.0712(8) Uani 1 d . .
H6 H 0.1311 0.7521 0.4743 0.085 Uiso 1 calc . .
C7 C 0.08500(16) 0.8778(3) 0.4038(4) 0.0815(10) Uani 1 d . .
H7 H 0.0409 0.8662 0.4469 0.098 Uiso 1 calc . .
C8 C 0.09650(15) 0.9619(3) 0.3241(4) 0.0750(9) Uani 1 d . .
H8 H 0.0599 1.0074 0.3122 0.09 Uiso 1 calc . .
C9 C 0.16171(14) 0.9801(2) 0.2609(3) 0.0595(7) Uani 1 d . .
H9 H 0.1691 1.0377 0.2063 0.071 Uiso 1 calc . .
C10 C 0.21626(12) 0.91246(19) 0.2789(3) 0.0492(6) Uani 1 d . .
C11 C 0.29652(14) 1.0046(2) 0.1255(3) 0.0602(7) Uani 1 d . .
H11A H 0.2813 1.0662 0.1708 0.072 Uiso 1 calc A 1
H11B H 0.2703 0.9956 0.0338 0.072 Uiso 1 calc A 1
C12A C 0.37383(15) 1.0081(3) 0.0941(3) 0.0723(8) Uani 0.663(15) d A 1
H12A H 0.3915 0.9415 0.0778 0.087 Uiso 0.663(15) calc A 1
H12B H 0.3823 1.0463 0.0047 0.087 Uiso 0.663(15) calc A 1
C12B C 0.37383(15) 1.0081(3) 0.0941(3) 0.0723(8) Uani 0.337(15) d A 2
H12C H 0.3947 0.9425 0.0996 0.087 Uiso 0.337(15) calc A 2
H12D H 0.383 1.0357 -0.0034 0.087 Uiso 0.337(15) calc A 2
C13A C 0.4828(3) 1.0377(10) 0.1843(5) 0.100(3) Uani 0.663(15) d A 1
H13A H 0.4903 0.9753 0.1333 0.12 Uiso 0.663(15) calc A 1
H13B H 0.5004 1.0908 0.1218 0.12 Uiso 0.663(15) calc A 1
C13B C 0.4705(4) 1.1057(10) 0.2068(11) 0.073(4) Uani 0.337(15) d A 2
H13C H 0.4883 1.079 0.1141 0.088 Uiso 0.337(15) calc A 2
H13D H 0.4637 1.1757 0.1878 0.088 Uiso 0.337(15) calc A 2

loop_
_atom_site_aniso_label
_atom_site_aniso_U_11
_atom_site_aniso_U_22
_atom_site_aniso_U_33
_atom_site_aniso_U_23
_atom_site_aniso_U_13
_atom_site_aniso_U_12
O1 0.0655(11) 0.0673(12) 0.0487(10) -0.0019(9) -0.0003(8) 0.0151(9)
O2 0.0562(11) 0.0633(12) 0.0656(11) 0.0176(9) -0.0014(8) 0.0032(8)
O3A 0.047(3) 0.175(10) 0.0723(18) 0.003(4) -0.003(2) -0.018(5)
O3B 0.047(3) 0.175(10) 0.0723(18) 0.003(4) -0.003(2) -0.018(5)
C1 0.0703(17) 0.077(2) 0.0557(16) 0.0199(14) 0.0123(13) 0.0214(14)
C2 0.0707(17) 0.0591(17) 0.0517(16) 0.0053(13) 0.0048(14) 0.0103(14)
C3 0.0665(16) 0.0566(16) 0.0538(16) 0.0013(12) 0.0031(13) 0.0062(13)
C4 0.0818(18) 0.0503(15) 0.0537(16) -0.0010(12) -0.0014(14) -0.0001(14)
C5 0.0625(15) 0.0528(15) 0.0440(14) -0.0034(11) -0.0069(11) -0.0034(12)
C6 0.0766(19) 0.074(2) 0.0627(17) 0.0032(15) 0.0021(15) -0.0185(16)
C7 0.0571(17) 0.096(3) 0.091(2) -0.007(2) 0.0093(16) -0.0113(17)
C8 0.0557(17) 0.077(2) 0.092(2) -0.0126(18) -0.0071(15) 0.0050(15)
C9 0.0580(16) 0.0530(16) 0.0675(17) -0.0030(13) -0.0139(13) -0.0021(12)
C10 0.0475(13) 0.0545(15) 0.0456(14) -0.0034(11) -0.0091(10) -0.0043(11)
C11 0.0644(17) 0.0629(17) 0.0533(15) 0.0104(13) -0.0056(12) -0.0048(13)
C12A 0.0685(18) 0.086(2) 0.0620(18) 0.0098(15) 0.0072(15) 0.0039(16)
C12B 0.0685(18) 0.086(2) 0.0620(18) 0.0098(15) 0.0072(15) 0.0039(16)
C13A 0.048(3) 0.148(9) 0.105(5) -0.020(4) 0.004(2) 0.004(3)
C13B 0.088(7) 0.059(7) 0.072(7) -0.008(5) 0.018(5) 0.021(5)

loop_
_atom_type_symbol
_atom_type_description
_atom_type_scat_dispersion_real
_atom_type_scat_dispersion_imag
_atom_type_scat_source
C C 0.0033 0.0016 'International Tables Vol C Tables 4.2.6.8 and 6.1.1.4'
H H 0 0 'International Tables Vol C Tables 4.2.6.8 and 6.1.1.4'
O O 0.0106 0.006 'International Tables Vol C Tables 4.2.6.8 and 6.1.1.4'

loop_
_geom_angle_atom_site_label_1
_geom_angle_atom_site_label_2
_geom_angle_atom_site_label_3
_geom_angle
_geom_angle_site_symmetry_1
_geom_angle_site_symmetry_3
C1 O1 C4 113.2(2) . .
C10 O2 C11 118.55(19) . .
C12A O3A C13A 106.1(9) . .
O1 C1 C2 114.3(2) . .
O1 C1 H1A 108.7 . .
C2 C1 H1A 108.7 . .
O1 C1 H1B 108.7 . .
C2 C1 H1B 108.7 . .
H1A C1 H1B 107.6 . .
C3 C2 C1 173.9(3) . .
C2 C3 C3 176.90(19) . 3_655
O1 C4 C5 108.0(2) . .
O1 C4 H4A 110.1 . .
C5 C4 H4A 110.1 . .
O1 C4 H4B 110.1 . .
C5 C4 H4B 110.1 . .
H4A C4 H4B 108.4 . .
C6 C5 C10 118.3(2) . .
C6 C5 C4 121.5(3) . .
C10 C5 C4 120.2(2) . .
C5 C6 C7 121.4(3) . .
C5 C6 H6 119.3 . .
C7 C6 H6 119.3 . .
C8 C7 C6 119.6(3) . .
C8 C7 H7 120.2 . .
C6 C7 H7 120.2 . .
C7 C8 C9 120.7(3) . .
C7 C8 H8 119.7 . .
C9 C8 H8 119.7 . .
C8 C9 C10 119.7(3) . .
C8 C9 H9 120.2 . .
C10 C9 H9 120.2 . .
O2 C10 C9 124.5(2) . .
O2 C10 C5 115.2(2) . .
C9 C10 C5 120.3(2) . .
O2 C11 C12A 108.4(2) . .
O2 C11 H11A 110 . .
C12A C11 H11A 110 . .
O2 C11 H11B 110 . .
C12A C11 H11B 110 . .
H11A C11 H11B 108.4 . .
O3A C12A C11 110.2(6) . .
O3A C12A H12A 109.6 . .
C11 C12A H12A 109.6 . .
O3A C12A H12B 109.6 . .
C11 C12A H12B 109.6 . .
H12A C12A H12B 108.1 . .
C13A C13A O3A 107.8(9) 3_655 .
C13A C13A H13A 110.2 3_655 .
O3A C13A H13A 110.2 . .
C13A C13A H13B 110.2 3_655 .
O3A C13A H13B 110.2 . .
H13A C13A H13B 108.5 . .
C13B C13B O3B 140(2) 3_655 .
C13B C13B H13C 102.1 3_655 .
O3B C13B H13C 102.1 . .
C13B C13B H13D 102.1 3_655 .
O3B C13B H13D 102.1 . .
H13C C13B H13D 104.8 . .

loop_
_geom_bond_atom_site_label_1
_geom_bond_atom_site_label_2
_geom_bond_distance
_geom_bond_site_symmetry_2
O1 C1 1.419(3) .
O1 C4 1.426(3) .
O2 C10 1.366(3) .
O2 C11 1.422(3) .
O3A C12A 1.400(11) .
O3A C13A 1.407(14) .
O3B C13B 1.383(19) .
C1 C2 1.476(4) .
C1 H1A 0.97 .
C1 H1B 0.97 .
C2 C3 1.186(3) .
C3 C3 1.385(5) 3_655
C4 C5 1.498(4) .
C4 H4A 0.97 .
C4 H4B 0.97 .
C5 C6 1.374(4) .
C5 C10 1.395(4) .
C6 C7 1.383(4) .
C6 H6 0.93 .
C7 C8 1.361(5) .
C7 H7 0.93 .
C8 C9 1.376(4) .
C8 H8 0.93 .
C9 C10 1.385(3) .
C9 H9 0.93 .
C11 C12A 1.484(4) .
C11 H11A 0.97 .
C11 H11B 0.97 .
C12A H12A 0.97 .
C12A H12B 0.97 .
C13A C13A 1.349(7) 3_655
C13A H13A 0.97 .
C13A H13B 0.97 .
C13B C13B 1.358(9) 3_655
C13B H13C 0.97 .
C13B H13D 0.97 .
